data_4300203
loop_
_publ_author_name
'Alexander J. Blake'
'Neil R. Champness'
'Steven M. Howdle'
'Paul B. Webb'

_publ_section_title
;
Silver(I) Coordination Polymers Using Thioether Macrocycle Building Blocks
;
_journal_name_full 'Inorganic Chemistry'
_journal_page_first 1035
_journal_page_last 1038
_journal_paper_doi 10.1021/ic991145d
_journal_volume 39
_journal_year 2000
_chemical_formula_sum 'C20 H22 Ag2 F12 O4 S4'
_chemical_formula_weight 898.36
_chemical_name_common '[Ag2(hfpd)2([14]aneS4)]n'
_chemical_name_systematic '[Ag2(hfpd)2([14]aneS4)]n'
_space_group_IT_number 2
_symmetry_cell_setting triclinic
_symmetry_space_group_name_Hall '-P 1'
_symmetry_space_group_name_H-M 'P -1'
_atom_sites_solution_hydrogens geom
_atom_sites_solution_primary direct
_atom_sites_solution_secondary 'difference Fourier'
_audit_creation_method SHELXL-97
_cell_angle_alpha 103.63(5)
_cell_angle_beta 94.55(5)
_cell_angle_gamma 100.61(4)
_cell_formula_units_Z 1
_cell_length_a 7.937(3)
_cell_length_b 8.831(5)
_cell_length_c 11.031(9)
_cell_measurement_reflns_used 16
_cell_measurement_temperature 200(2)
_cell_measurement_theta_max 16
_cell_measurement_theta_min 14
_cell_volume 732.4(8)
_computing_cell_refinement STADI4
_computing_data_collection 'STADI4 (Stoe & Cie, 1997a)'
_computing_data_reduction 'X-RED (Stoe & Cie, 1997b)'
_computing_molecular_graphics 'SHELXTL/PC (Sheldrick, 1994)'
_computing_publication_material SHELXL-97
_computing_structure_refinement 'SHELXL-97 (Sheldrick, 1997)'
_computing_structure_solution 'SHELXS-97 (Sheldrick, 1990)'
_diffrn_ambient_temperature 200(2)
_diffrn_measured_fraction_theta_full 0.998
_diffrn_measured_fraction_theta_max 0.998
_diffrn_measurement_device_type 'Stoe Stadi-4 four-circle'
_diffrn_measurement_method omega/theta
_diffrn_radiation_monochromator graphite
_diffrn_radiation_source 'fine-focus sealed tube'
_diffrn_radiation_type MoK\a
_diffrn_radiation_wavelength 0.71073
_diffrn_reflns_av_R_equivalents 0.056
_diffrn_reflns_av_sigmaI/netI 0.020
_diffrn_reflns_limit_h_max 9
_diffrn_reflns_limit_h_min -9
_diffrn_reflns_limit_k_max 10
_diffrn_reflns_limit_k_min -10
_diffrn_reflns_limit_l_max 13
_diffrn_reflns_limit_l_min -12
_diffrn_reflns_number 3356
_diffrn_reflns_theta_full 26.00
_diffrn_reflns_theta_max 26.00
_diffrn_reflns_theta_min 2.63
_diffrn_standards_decay_% 'RANDOM VARIATION +-3.3'
_diffrn_standards_interval_time 60
_diffrn_standards_number 3
_exptl_absorpt_coefficient_mu 1.726
_exptl_absorpt_correction_T_max 0.851
_exptl_absorpt_correction_T_min 0.738
_exptl_absorpt_correction_type numerical
_exptl_absorpt_process_details 'X-RED (Stoe & Cie, 1997b)'
_exptl_crystal_colour colourless
_exptl_crystal_density_diffrn 2.037
_exptl_crystal_density_meas ?
_exptl_crystal_density_method 'not measured'
_exptl_crystal_description needle
_exptl_crystal_F_000 440
_exptl_crystal_size_max 0.43
_exptl_crystal_size_mid 0.16
_exptl_crystal_size_min 0.10
_refine_diff_density_max 0.75
_refine_diff_density_min -0.93
_refine_diff_density_rms 0.11
_refine_ls_extinction_method none
_refine_ls_goodness_of_fit_ref 1.098
_refine_ls_hydrogen_treatment 'riding model'
_refine_ls_matrix_type full
_refine_ls_number_parameters 190
_refine_ls_number_reflns 2873
_refine_ls_number_restraints 0
_refine_ls_restrained_S_all 1.098
_refine_ls_R_factor_all 0.0400
_refine_ls_R_factor_gt 0.0362
_refine_ls_shift/su_max 0.001
_refine_ls_shift/su_mean 0.000
_refine_ls_structure_factor_coef Fsqd
_refine_ls_weighting_details 'calc w=1/[\s^2^(Fo^2^)+(0.033P)^2^+2.29P] where P=(Fo^2^+2Fc^2^)/3'
_refine_ls_weighting_scheme calc
_refine_ls_wR_factor_gt 0.0839
_refine_ls_wR_factor_ref 0.0876
_reflns_number_gt 2634
_reflns_number_total 2873
_reflns_threshold_expression >2sigma(I)
_cod_depositor_comments
;
The following automatic conversions were performed:

'_geom_angle_publ_flag' value 'Yes' changed to 'yes' according to the
built-in table from CIF Core dictionary named 'cif_core.dic' version
2.4.1 from 2010-06-29 (10 times).

'_exptl_crystal_density_meas' value 'not measured' was changed to '?'
- the value is perceived as not measured.

Automatic conversion script
Id: cif_fix_values 3008 2015-01-20 13:52:24Z robertas 

The following automatic conversions were performed:

'_atom_sites_solution_hydrogens' value 'placed geometrically' was
changed to 'geom'.

Automatic conversion script
Id: cif_fix_values 6452 2018-10-05 10:23:21Z andrius 
;
_cod_database_code 4300203

loop_
_symmetry_equiv_pos_as_xyz
'x, y, z'
'-x, -y, -z'

loop_
_atom_site_label
_atom_site_type_symbol
_atom_site_fract_x
_atom_site_fract_y
_atom_site_fract_z
_atom_site_U_iso_or_equiv
_atom_site_adp_type
_atom_site_occupancy
_atom_site_symmetry_multiplicity
_atom_site_calc_flag
_atom_site_refinement_flags
_atom_site_disorder_assembly
_atom_site_disorder_group
Ag Ag 0.17634(4) 0.20479(4) 0.05381(3) 0.03337(12) Uani 1 1 d . . .
S1 S 0.28772(12) 0.19020(12) -0.15127(9) 0.0272(2) Uani 1 1 d . . .
C2 C 0.1868(5) -0.0084(5) -0.2487(4) 0.0311(8) Uani 1 1 d . . .
H2A H 0.0605 -0.0152 -0.2617 0.037 Uiso 1 1 calc R . .
H2B H 0.2280 -0.0200 -0.3322 0.037 Uiso 1 1 calc R . .
C3 C 0.2183(5) -0.1492(5) -0.1989(4) 0.0316(8) Uani 1 1 d . . .
H3A H 0.3427 -0.1517 -0.1953 0.038 Uiso 1 1 calc R . .
H3B H 0.1531 -0.2493 -0.2578 0.038 Uiso 1 1 calc R . .
S4 S 0.15318(12) -0.13872(11) -0.04383(9) 0.0256(2) Uani 1 1 d . . .
C5 C 0.2035(5) -0.3192(5) -0.0118(4) 0.0309(8) Uani 1 1 d . . .
H5A H 0.1490 -0.3383 0.0624 0.037 Uiso 1 1 calc R . .
H5B H 0.1517 -0.4104 -0.0844 0.037 Uiso 1 1 calc R . .
C6 C 0.3957(5) -0.3145(5) 0.0126(4) 0.0304(8) Uani 1 1 d . . .
H6A H 0.4490 -0.3045 -0.0640 0.036 Uiso 1 1 calc R . .
H6B H 0.4117 -0.4164 0.0298 0.036 Uiso 1 1 calc R . .
C7 C 0.4883(5) -0.1779(5) 0.1226(4) 0.0329(9) Uani 1 1 d . . .
H7A H 0.4317 -0.1830 0.1987 0.039 Uiso 1 1 calc R . .
H7B H 0.4814 -0.0750 0.1034 0.039 Uiso 1 1 calc R . .
C1F C 0.1100(7) 0.6268(5) 0.3616(4) 0.0435(11) Uani 1 1 d . . .
F1 F -0.0625(4) 0.5794(4) 0.3329(3) 0.0648(9) Uani 1 1 d . . .
F2 F 0.1387(5) 0.6766(4) 0.4865(3) 0.0671(9) Uani 1 1 d . . .
F3 F 0.1563(6) 0.7509(4) 0.3163(4) 0.0806(12) Uani 1 1 d . . .
C2F C 0.1967(5) 0.4897(5) 0.3052(4) 0.0324(9) Uani 1 1 d . . .
O2 O 0.2001(4) 0.4675(3) 0.1898(3) 0.0382(7) Uani 1 1 d . . .
C3F C 0.2529(6) 0.4031(5) 0.3851(4) 0.0365(9) Uani 1 1 d . . .
H3F H 0.2448 0.4382 0.4724 0.044 Uiso 1 1 calc R . .
C4F C 0.3205(5) 0.2680(5) 0.3439(4) 0.0336(9) Uani 1 1 d . . .
O4 O 0.3447(4) 0.2001(4) 0.2367(3) 0.0432(8) Uani 1 1 d . . .
C5F C 0.3659(7) 0.1820(6) 0.4448(4) 0.0441(11) Uani 1 1 d . . .
F4 F 0.4154(5) 0.2766(4) 0.5590(3) 0.0755(11) Uani 1 1 d . . .
F5 F 0.2295(5) 0.0791(4) 0.4572(4) 0.0826(12) Uani 1 1 d . . .
F6 F 0.4863(7) 0.1025(7) 0.4164(4) 0.1109(19) Uani 1 1 d . . .

loop_
_atom_site_aniso_label
_atom_site_aniso_U_11
_atom_site_aniso_U_22
_atom_site_aniso_U_33
_atom_site_aniso_U_23
_atom_site_aniso_U_13
_atom_site_aniso_U_12
Ag 0.02915(18) 0.0421(2) 0.02750(17) 0.00396(13) 0.00571(12) 0.00945(13)
S1 0.0246(5) 0.0328(5) 0.0275(5) 0.0122(4) 0.0036(4) 0.0085(4)
C2 0.031(2) 0.036(2) 0.0239(18) 0.0065(16) -0.0012(15) 0.0049(17)
C3 0.029(2) 0.031(2) 0.033(2) 0.0049(16) 0.0067(16) 0.0046(16)
S4 0.0242(4) 0.0276(5) 0.0268(4) 0.0086(4) 0.0057(3) 0.0073(4)
C5 0.028(2) 0.0243(19) 0.041(2) 0.0118(16) 0.0012(16) 0.0048(15)
C6 0.028(2) 0.032(2) 0.032(2) 0.0089(16) 0.0012(16) 0.0090(16)
C7 0.0217(19) 0.041(2) 0.033(2) 0.0032(17) 0.0035(15) 0.0084(17)
C1F 0.063(3) 0.033(2) 0.037(2) 0.0095(18) 0.013(2) 0.011(2)
F1 0.0551(19) 0.071(2) 0.068(2) 0.0060(17) 0.0098(16) 0.0285(17)
F2 0.100(3) 0.062(2) 0.0353(15) -0.0081(14) 0.0095(16) 0.0329(19)
F3 0.140(4) 0.0340(16) 0.082(2) 0.0204(16) 0.057(2) 0.0286(19)
C2F 0.033(2) 0.029(2) 0.030(2) 0.0030(16) 0.0040(16) 0.0000(16)
O2 0.057(2) 0.0313(15) 0.0283(15) 0.0086(12) 0.0067(13) 0.0139(14)
C3F 0.044(2) 0.040(2) 0.0257(19) 0.0082(17) 0.0068(17) 0.0064(19)
C4F 0.030(2) 0.042(2) 0.0256(19) 0.0098(17) -0.0028(16) 0.0016(18)
O4 0.0501(19) 0.0529(19) 0.0294(16) 0.0075(14) -0.0005(13) 0.0239(16)
C5F 0.049(3) 0.051(3) 0.034(2) 0.016(2) 0.002(2) 0.009(2)
F4 0.113(3) 0.070(2) 0.0361(16) 0.0176(15) -0.0224(17) 0.007(2)
F5 0.094(3) 0.069(2) 0.080(2) 0.048(2) -0.016(2) -0.019(2)
F6 0.135(4) 0.185(5) 0.073(3) 0.074(3) 0.036(3) 0.121(4)

loop_
_atom_type_symbol
_atom_type_description
_atom_type_scat_dispersion_real
_atom_type_scat_dispersion_imag
_atom_type_scat_source
C C 0.0033 0.0016 'International Tables Vol C Tables 4.2.6.8 and 6.1.1.4'
H H 0.0000 0.0000 'International Tables Vol C Tables 4.2.6.8 and 6.1.1.4'
O O 0.0106 0.0060 'International Tables Vol C Tables 4.2.6.8 and 6.1.1.4'
F F 0.0171 0.0103 'International Tables Vol C Tables 4.2.6.8 and 6.1.1.4'
S S 0.1246 0.1234 'International Tables Vol C Tables 4.2.6.8 and 6.1.1.4'
Ag Ag -0.8971 1.1015 'International Tables Vol C Tables 4.2.6.8 and 6.1.1.4'

loop_
_geom_angle_atom_site_label_1
_geom_angle_atom_site_label_2
_geom_angle_atom_site_label_3
_geom_angle
_geom_angle_site_symmetry_1
_geom_angle_site_symmetry_3
_geom_angle_publ_flag
S1 Ag S4 77.72(6) . . yes
S1 Ag S4 115.50(6) . 2 yes
S4 Ag S4 89.78(10) . . yes
S4 Ag S4 86.67(5) 2 . yes
S1 Ag O2 116.72(9) . . yes
S1 Ag O4 123.47(9) . . yes
S4 Ag O2 163.87(7) . . yes
S4 Ag O2 92.75(10) . 2 yes
S4 Ag O4 118.50(10) 2 . yes
O2 Ag O4 76.33(12) . . yes
C7 S1 C2 103.0(2) 2_655 . ?
C7 S1 Ag 105.23(15) 2_655 . ?
C2 S1 Ag 105.13(14) . . ?
C3 C2 S1 116.8(3) . . ?
C2 C3 S4 112.4(3) . . ?
C3 S4 C5 102.0(2) . . ?
C3 S4 Ag 111.30(15) . 2 ?
C5 S4 Ag 99.83(14) . 2 ?
C3 S4 Ag 101.77(14) . . ?
C5 S4 Ag 146.29(14) . . ?
Ag S4 Ag 93.33(5) 2 . ?
C6 C5 S4 114.2(3) . . ?
C5 C6 C7 113.0(3) . . ?
C6 C7 S1 109.8(3) . 2_655 ?
F3 C1F F2 107.8(4) . . ?
F3 C1F F1 106.8(4) . . ?
F2 C1F F1 105.5(4) . . ?
F3 C1F C2F 112.1(4) . . ?
F2 C1F C2F 114.5(4) . . ?
F1 C1F C2F 109.6(4) . . ?
O2 C2F C3F 128.7(4) . . ?
O2 C2F C1F 113.5(4) . . ?
C3F C2F C1F 117.7(4) . . ?
C2F O2 Ag 121.8(3) . . ?
C4F C3F C2F 123.4(4) . . ?
O4 C4F C3F 130.3(4) . . ?
O4 C4F C5F 113.5(4) . . ?
C3F C4F C5F 116.1(4) . . ?
C4F O4 Ag 123.1(3) . . ?
F6 C5F F5 107.0(5) . . ?
F6 C5F F4 107.6(5) . . ?
F5 C5F F4 104.4(4) . . ?
F6 C5F C4F 112.2(4) . . ?
F5 C5F C4F 110.6(4) . . ?
F4 C5F C4F 114.5(4) . . ?

loop_
_geom_bond_atom_site_label_1
_geom_bond_atom_site_label_2
_geom_bond_distance
_geom_bond_site_symmetry_2
_geom_bond_publ_flag
Ag S1 2.477(2) . y
Ag S4 2.5603(14) 2 y
Ag S4 2.936(2) . y
Ag O2 2.413(3) . y
Ag O4 2.342(3) . y
S1 C7 1.808(4) 2_655 ?
S1 C2 1.825(4) . ?
C2 C3 1.525(6) . ?
C3 S4 1.812(4) . ?
S4 C5 1.817(4) . ?
S4 Ag 2.5603(14) 2 ?
C5 C6 1.519(5) . ?
C6 C7 1.520(6) . ?
C7 S1 1.808(4) 2_655 ?
C1F F3 1.313(6) . ?
C1F F2 1.331(6) . ?
C1F F1 1.344(6) . ?
C1F C2F 1.531(6) . ?
C2F O2 1.245(5) . ?
C2F C3F 1.394(6) . ?
C3F C4F 1.392(6) . ?
C4F O4 1.241(5) . ?
C4F C5F 1.544(6) . ?
C5F F6 1.302(6) . ?
C5F F5 1.317(6) . ?
C5F F4 1.320(6) . ?

loop_
_geom_torsion_atom_site_label_1
_geom_torsion_atom_site_label_2
_geom_torsion_atom_site_label_3
_geom_torsion_atom_site_label_4
_geom_torsion
_geom_torsion_site_symmetry_1
_geom_torsion_site_symmetry_2
_geom_torsion_site_symmetry_3
_geom_torsion_site_symmetry_4
_geom_torsion_publ_flag
C7 S1 C2 C3 52.3(3) 2_655 . . . ?
S1 C2 C3 S4 56.3(4) . . . . ?
C2 C3 S4 C5 179.5(3) . . . . ?
C3 S4 C5 C6 71.0(3) . . . . ?
S4 C5 C6 C7 58.2(4) . . . . ?
C5 C6 C7 S1 176.0(3) . . . 2_655 ?
F3 C1F C2F O2 -42.3(6) . . . . ?
F2 C1F C2F O2 -165.5(4) . . . . ?
F1 C1F C2F O2 76.2(5) . . . . ?
F3 C1F C2F C3F 140.5(5) . . . . ?
F2 C1F C2F C3F 17.3(6) . . . . ?
F1 C1F C2F C3F -101.0(5) . . . . ?
O2 C2F C3F C4F -2.2(7) . . . . ?
C1F C2F C3F C4F 174.5(4) . . . . ?
C2F C3F C4F O4 0.3(8) . . . . ?
C2F C3F C4F C5F -176.5(4) . . . . ?
O4 C4F C5F F6 28.6(6) . . . . ?
C3F C4F C5F F6 -154.1(5) . . . . ?
O4 C4F C5F F5 -90.9(5) . . . . ?
C3F C4F C5F F5 86.5(5) . . . . ?
O4 C4F C5F F4 151.5(4) . . . . ?
C3F C4F C5F F4 -31.1(6) . . . . ?
